data_2239550
loop_
_publ_author_name
'Abosadiya, Hamza M.'
'Hasbullah, Siti Aishah'
'Yamin, Bohari M.'
'Fadzil, Adibatul H.'

_publ_section_title
;
 1-(4-Chlorobutanoyl)-3-(3-chlorophenyl)thiourea
;
_journal_coeditor_code RZ5121
_journal_issue 6
_journal_name_full 'Acta Crystallographica Section E'
_journal_page_first o675
_journal_paper_doi 10.1107/S1600536814009295
_journal_volume 70
_journal_year 2014
_chemical_formula_iupac 'C11 H12 Cl2 N2 O S'
_chemical_formula_moiety 'C11 H12 Cl2 N2 O S'
_chemical_formula_sum 'C11 H12 Cl2 N2 O S'
_chemical_formula_weight 291.19
_chemical_name_systematic
;
1-(4-chlorobutanoyl)-3-(3-chlorophenyl)thiourea
;
_space_group_IT_number 14
_symmetry_cell_setting monoclinic
_symmetry_space_group_name_Hall '-P 2ybc'
_symmetry_space_group_name_H-M 'P 1 21/c 1'
_atom_sites_solution_hydrogens geom
_atom_sites_solution_primary direct
_atom_sites_solution_secondary difmap
_audit_creation_method SHELXL-97
_cell_angle_alpha 90.00
_cell_angle_beta 111.327(2)
_cell_angle_gamma 90.00
_cell_formula_units_Z 8
_cell_length_a 14.7762(8)
_cell_length_b 10.9400(6)
_cell_length_c 17.8153(10)
_cell_measurement_reflns_used 9934
_cell_measurement_temperature 296(2)
_cell_measurement_theta_max 25.5
_cell_measurement_theta_min 2.9
_cell_volume 2682.7(3)
_computing_cell_refinement 'SAINT (Bruker, 2009)'
_computing_data_collection 'SMART (Bruker, 2009)'
_computing_data_reduction 'SAINT (Bruker, 2009)'
_computing_molecular_graphics 'SHELXTL (Sheldrick, 2008)'
_computing_publication_material
;
SHELXTL (Sheldrick, 2008) and PLATON (Spek, 2009)
;
_computing_structure_refinement 'SHELXL97 (Sheldrick, 2008)'
_computing_structure_solution 'SHELXS97 (Sheldrick, 2008)'
_diffrn_ambient_temperature 296(2)
_diffrn_detector_area_resol_mean 83.66
_diffrn_measured_fraction_theta_full 0.99
_diffrn_measured_fraction_theta_max 0.99
_diffrn_measurement_device_type
;
Bruker SMART APEX CCD area-detector
;
_diffrn_measurement_method '\w scan'
_diffrn_radiation_monochromator graphite
_diffrn_radiation_source 'fine-focus sealed tube'
_diffrn_radiation_type MoK\a
_diffrn_radiation_wavelength 0.71073
_diffrn_reflns_av_R_equivalents 0.0461
_diffrn_reflns_av_sigmaI/netI 0.0231
_diffrn_reflns_limit_h_max 17
_diffrn_reflns_limit_h_min -17
_diffrn_reflns_limit_k_max 13
_diffrn_reflns_limit_k_min -13
_diffrn_reflns_limit_l_max 21
_diffrn_reflns_limit_l_min -21
_diffrn_reflns_number 49874
_diffrn_reflns_theta_full 25.5
_diffrn_reflns_theta_max 25.5
_diffrn_reflns_theta_min 2.9
_diffrn_standards_decay_% 0
_diffrn_standards_interval_count 0
_diffrn_standards_interval_time 0
_diffrn_standards_number 0
_exptl_absorpt_coefficient_mu 0.624
_exptl_absorpt_correction_T_max 0.8348
_exptl_absorpt_correction_T_min 0.7839
_exptl_absorpt_correction_type multi-scan
_exptl_absorpt_process_details '(SADABS; Bruker, 2009)'
_exptl_crystal_colour colourless
_exptl_crystal_density_diffrn 1.442
_exptl_crystal_density_method 'not measured'
_exptl_crystal_description block
_exptl_crystal_F_000 1200
_exptl_crystal_size_max 0.41
_exptl_crystal_size_mid 0.35
_exptl_crystal_size_min 0.30
_refine_diff_density_max 1.51
_refine_diff_density_min -0.83
_refine_ls_extinction_method none
_refine_ls_goodness_of_fit_ref 1.052
_refine_ls_hydrogen_treatment mixed
_refine_ls_matrix_type full
_refine_ls_number_parameters 323
_refine_ls_number_reflns 4987
_refine_ls_number_restraints 4
_refine_ls_restrained_S_all 1.051
_refine_ls_R_factor_all 0.0754
_refine_ls_R_factor_gt 0.0575
_refine_ls_shift/su_max 0.001
_refine_ls_shift/su_mean 0.000
_refine_ls_structure_factor_coef Fsqd
_refine_ls_weighting_details 'calc w=1/[\s^2^(Fo^2^)+(0.0699P)^2^+5.0780P] where P=(Fo^2^+2Fc^2^)/3'
_refine_ls_weighting_scheme calc
_refine_ls_wR_factor_gt 0.1438
_refine_ls_wR_factor_ref 0.1623
_reflns_number_gt 3897
_reflns_number_total 4987
_reflns_threshold_expression I>2sigma(I)
_cod_data_source_file rz5121sup1.cif
_cod_data_source_block I
_cod_original_sg_symbol_H-M 'P 21/c'
_cod_database_code 2239550
_cod_database_fobs_code 2239550

loop_
_symmetry_equiv_pos_as_xyz
'x, y, z'
'-x, y+1/2, -z+1/2'
'-x, -y, -z'
'x, -y-1/2, z-1/2'

loop_
_atom_site_type_symbol
_atom_site_label
_atom_site_fract_x
_atom_site_fract_y
_atom_site_fract_z
_atom_site_U_iso_or_equiv
_atom_site_adp_type
_atom_site_calc_flag
_atom_site_refinement_flags
_atom_site_occupancy
_atom_site_symmetry_multiplicity
Cl Cl1 1.20900(11) 0.68433(14) 0.71321(7) 0.0842(4) Uani d . 1 1
Cl Cl2 0.53415(11) 1.04818(15) 0.11355(8) 0.0871(4) Uani d . 1 1
Cl Cl3 0.47334(9) 0.68932(12) 0.00986(9) 0.0842(4) Uani d . 1 1
Cl Cl4 1.26802(10) 0.33013(12) 0.45687(9) 0.0839(4) Uani d . 1 1
S S1 0.75626(6) 1.01805(8) 0.46585(5) 0.0406(2) Uani d . 1 1
S S2 1.01747(6) 0.48468(9) 0.16368(5) 0.0397(2) Uani d . 1 1
O O1 0.92224(18) 0.6927(2) 0.42275(15) 0.0509(7) Uani d . 1 1
O O2 0.79236(17) 0.6402(3) 0.25577(15) 0.0571(8) Uani d . 1 1
N N1 0.90164(18) 0.8658(3) 0.48549(16) 0.0327(6) Uani d D 1 1
N N2 0.7673(2) 0.8405(3) 0.36889(17) 0.0400(7) Uani d D 1 1
N N3 0.84653(19) 0.5491(3) 0.16566(16) 0.0355(6) Uani d D 1 1
N N4 0.97653(19) 0.5835(3) 0.28377(17) 0.0405(7) Uani d D 1 1
C C1 1.1947(3) 0.6227(4) 0.6168(2) 0.0580(11) Uani d . 1 1
H H1A 1.2353 0.6683 0.5944 0.070 Uiso calc R 1 1
H H1B 1.2167 0.5385 0.6233 0.070 Uiso calc R 1 1
C C2 1.0906(3) 0.6275(3) 0.5587(2) 0.0433(8) Uani d . 1 1
H H2A 1.0863 0.5891 0.5084 0.052 Uiso calc R 1 1
H H2B 1.0502 0.5812 0.5809 0.052 Uiso calc R 1 1
C C3 1.0526(2) 0.7563(3) 0.5420(2) 0.0429(8) Uani d . 1 1
H H3A 1.0506 0.7913 0.5914 0.051 Uiso calc R 1 1
H H3B 1.0974 0.8046 0.5258 0.051 Uiso calc R 1 1
C C4 0.9534(2) 0.7651(3) 0.4779(2) 0.0362(7) Uani d . 1 1
C C5 0.8088(2) 0.9018(3) 0.43661(18) 0.0325(7) Uani d . 1 1
C C6 0.6695(3) 0.8650(4) 0.3146(2) 0.0428(9) Uani d . 1 1
C C7 0.6542(3) 0.9400(4) 0.2506(2) 0.0484(9) Uani d . 1 1
H H7 0.7055 0.9786 0.2417 0.058 Uiso calc R 1 1
C C8 0.5567(3) 0.9572(4) 0.1977(2) 0.0543(10) Uani d . 1 1
C C9 0.4823(3) 0.9004(5) 0.2106(3) 0.0635(12) Uani d . 1 1
H H9 0.4190 0.9126 0.1749 0.076 Uiso calc R 1 1
C C10 0.4990(3) 0.8265(5) 0.2745(3) 0.0674(13) Uani d . 1 1
H H10 0.4475 0.7882 0.2832 0.081 Uiso calc R 1 1
C C11 0.5940(3) 0.8079(4) 0.3275(2) 0.0567(11) Uani d . 1 1
H H11 0.6062 0.7566 0.3717 0.068 Uiso calc R 1 1
C C12 0.4953(3) 0.6064(5) 0.1009(3) 0.0606(11) Uani d . 1 1
H H12A 0.4501 0.6334 0.1256 0.073 Uiso calc R 1 1
H H12B 0.4838 0.5201 0.0885 0.073 Uiso calc R 1 1
C C13 0.5976(2) 0.6237(4) 0.1596(2) 0.0523(10) Uani d . 1 1
H H13A 0.6107 0.7106 0.1674 0.063 Uiso calc R 1 1
H H13B 0.6027 0.5891 0.2111 0.063 Uiso calc R 1 1
C C14 0.6733(2) 0.5662(3) 0.1331(2) 0.0383(8) Uani d . 1 1
H H14A 0.6624 0.4787 0.1278 0.046 Uiso calc R 1 1
H H14B 0.6668 0.5981 0.0806 0.046 Uiso calc R 1 1
C C15 0.7744(2) 0.5901(3) 0.1911(2) 0.0376(8) Uani d . 1 1
C C16 0.9453(2) 0.5431(3) 0.20854(18) 0.0310(7) Uani d . 1 1
C C17 1.0758(2) 0.5800(3) 0.33715(18) 0.0330(7) Uani d . 1 1
C C18 1.1187(2) 0.4690(3) 0.3653(2) 0.0385(8) Uani d . 1 1
H H18 1.0850 0.3961 0.3481 0.046 Uiso calc R 1 1
C C19 1.2132(3) 0.4690(3) 0.4198(2) 0.0414(8) Uani d . 1 1
C C20 1.2647(2) 0.5753(4) 0.4454(2) 0.0473(9) Uani d . 1 1
H H20 1.3286 0.5732 0.4816 0.057 Uiso calc R 1 1
C C21 1.2201(3) 0.6843(4) 0.4166(3) 0.0521(10) Uani d . 1 1
H H21 1.2539 0.7571 0.4336 0.062 Uiso calc R 1 1
C C22 1.1247(3) 0.6873(3) 0.3621(2) 0.0426(8) Uani d . 1 1
H H22 1.0945 0.7615 0.3429 0.051 Uiso calc R 1 1
H H1 0.923(2) 0.912(3) 0.5285(13) 0.033(9) Uiso d D 1 1
H H3 0.826(2) 0.521(3) 0.1164(9) 0.030(9) Uiso d D 1 1
H H4 0.933(2) 0.609(3) 0.303(2) 0.043(10) Uiso d D 1 1
H H2 0.801(3) 0.779(3) 0.360(2) 0.053(12) Uiso d D 1 1

loop_
_atom_site_aniso_label
_atom_site_aniso_U_11
_atom_site_aniso_U_22
_atom_site_aniso_U_33
_atom_site_aniso_U_12
_atom_site_aniso_U_13
_atom_site_aniso_U_23
Cl1 0.0966(10) 0.0931(9) 0.0404(6) 0.0185(8) -0.0019(6) -0.0008(6)
Cl2 0.0826(9) 0.1067(11) 0.0642(7) 0.0309(8) 0.0174(7) 0.0311(7)
Cl3 0.0508(6) 0.0749(8) 0.0930(9) 0.0089(6) -0.0142(6) 0.0095(7)
Cl4 0.0744(8) 0.0630(7) 0.0882(9) 0.0298(6) -0.0016(7) 0.0157(6)
S1 0.0343(4) 0.0466(5) 0.0349(4) 0.0111(4) 0.0057(3) -0.0043(4)
S2 0.0316(4) 0.0535(5) 0.0337(4) 0.0046(4) 0.0116(3) -0.0006(4)
O1 0.0388(14) 0.0542(16) 0.0470(15) 0.0099(12) 0.0005(12) -0.0182(13)
O2 0.0313(13) 0.087(2) 0.0415(14) 0.0122(13) -0.0002(11) -0.0240(14)
N1 0.0259(13) 0.0376(15) 0.0301(14) 0.0035(11) 0.0048(11) -0.0062(12)
N2 0.0285(14) 0.0493(18) 0.0343(15) 0.0103(13) 0.0018(12) -0.0088(13)
N3 0.0247(13) 0.0504(17) 0.0265(14) 0.0015(12) 0.0036(11) -0.0055(12)
N4 0.0257(14) 0.0582(19) 0.0324(15) 0.0087(13) 0.0042(12) -0.0090(13)
C1 0.048(2) 0.070(3) 0.046(2) 0.022(2) 0.0051(18) 0.001(2)
C2 0.0375(19) 0.047(2) 0.0403(19) 0.0074(16) 0.0084(15) -0.0009(16)
C3 0.0273(16) 0.045(2) 0.047(2) 0.0056(15) 0.0021(15) -0.0064(16)
C4 0.0287(16) 0.0417(19) 0.0355(17) 0.0030(14) 0.0086(14) -0.0005(15)
C5 0.0275(15) 0.0380(17) 0.0305(16) 0.0012(13) 0.0087(13) 0.0049(14)
C6 0.0376(19) 0.051(2) 0.0306(17) 0.0129(16) 0.0015(14) -0.0097(16)
C7 0.046(2) 0.055(2) 0.039(2) 0.0085(18) 0.0091(16) -0.0054(17)
C8 0.056(2) 0.059(2) 0.040(2) 0.016(2) 0.0090(18) 0.0009(18)
C9 0.037(2) 0.084(3) 0.059(3) 0.010(2) 0.0051(19) -0.007(2)
C10 0.034(2) 0.097(4) 0.062(3) -0.001(2) 0.007(2) -0.005(3)
C11 0.038(2) 0.077(3) 0.047(2) 0.001(2) 0.0051(17) -0.003(2)
C12 0.0295(19) 0.080(3) 0.068(3) -0.0057(19) 0.0134(19) -0.016(2)
C13 0.0291(18) 0.075(3) 0.051(2) -0.0026(18) 0.0115(16) -0.015(2)
C14 0.0277(16) 0.046(2) 0.0366(18) 0.0010(14) 0.0056(14) -0.0046(15)
C15 0.0281(16) 0.0451(19) 0.0349(18) 0.0054(14) 0.0058(14) -0.0021(15)
C16 0.0264(15) 0.0327(16) 0.0300(16) 0.0016(12) 0.0055(13) 0.0039(13)
C17 0.0257(15) 0.0437(19) 0.0269(15) 0.0046(14) 0.0065(13) -0.0032(14)
C18 0.0343(17) 0.0391(18) 0.0373(18) -0.0011(14) 0.0073(14) -0.0051(15)
C19 0.0353(18) 0.048(2) 0.0374(18) 0.0128(16) 0.0088(15) 0.0022(16)
C20 0.0242(16) 0.069(3) 0.042(2) 0.0025(17) 0.0035(14) -0.0063(18)
C21 0.037(2) 0.050(2) 0.061(2) -0.0093(17) 0.0092(18) -0.0112(19)
C22 0.0369(18) 0.0385(19) 0.047(2) 0.0044(15) 0.0084(16) 0.0034(16)

loop_
_atom_type_symbol
_atom_type_description
_atom_type_scat_dispersion_real
_atom_type_scat_dispersion_imag
_atom_type_scat_source
C C 0.0033 0.0016 'International Tables Vol C Tables 4.2.6.8 and 6.1.1.4'
H H 0.0000 0.0000 'International Tables Vol C Tables 4.2.6.8 and 6.1.1.4'
N N 0.0061 0.0033 'International Tables Vol C Tables 4.2.6.8 and 6.1.1.4'
O O 0.0106 0.0060 'International Tables Vol C Tables 4.2.6.8 and 6.1.1.4'
S S 0.1246 0.1234 'International Tables Vol C Tables 4.2.6.8 and 6.1.1.4'
Cl Cl 0.1484 0.1585 'International Tables Vol C Tables 4.2.6.8 and 6.1.1.4'

loop_
_geom_angle_atom_site_label_1
_geom_angle_atom_site_label_2
_geom_angle_atom_site_label_3
_geom_angle
C4 N1 C5 128.6(3)
C4 N1 H1 121(2)
C5 N1 H1 110(2)
C5 N2 C6 122.5(3)
C5 N2 H2 116(3)
C6 N2 H2 121(3)
C15 N3 C16 128.5(3)
C15 N3 H3 115(2)
C16 N3 H3 117(2)
C16 N4 C17 124.0(3)
C16 N4 H4 118(2)
C17 N4 H4 118(2)
C2 C1 Cl1 112.4(3)
C2 C1 H1A 109.1
Cl1 C1 H1A 109.1
C2 C1 H1B 109.1
Cl1 C1 H1B 109.1
H1A C1 H1B 107.9
C3 C2 C1 112.4(3)
C3 C2 H2A 109.1
C1 C2 H2A 109.1
C3 C2 H2B 109.1
C1 C2 H2B 109.1
H2A C2 H2B 107.9
C4 C3 C2 113.7(3)
C4 C3 H3A 108.8
C2 C3 H3A 108.8
C4 C3 H3B 108.8
C2 C3 H3B 108.8
H3A C3 H3B 107.7
O1 C4 N1 122.8(3)
O1 C4 C3 123.5(3)
N1 C4 C3 113.7(3)
N2 C5 N1 117.0(3)
N2 C5 S1 123.9(2)
N1 C5 S1 119.1(2)
C7 C6 C11 121.4(3)
C7 C6 N2 119.8(4)
C11 C6 N2 118.8(3)
C6 C7 C8 117.2(4)
C6 C7 H7 121.4
C8 C7 H7 121.4
C9 C8 C7 121.2(4)
C9 C8 Cl2 120.0(3)
C7 C8 Cl2 118.8(4)
C10 C9 C8 120.7(4)
C10 C9 H9 119.7
C8 C9 H9 119.7
C9 C10 C11 119.5(4)
C9 C10 H10 120.3
C11 C10 H10 120.3
C6 C11 C10 120.1(4)
C6 C11 H11 120.0
C10 C11 H11 120.0
C13 C12 Cl3 111.9(3)
C13 C12 H12A 109.2
Cl3 C12 H12A 109.2
C13 C12 H12B 109.2
Cl3 C12 H12B 109.2
H12A C12 H12B 107.9
C14 C13 C12 113.8(3)
C14 C13 H13A 108.8
C12 C13 H13A 108.8
C14 C13 H13B 108.8
C12 C13 H13B 108.8
H13A C13 H13B 107.7
C15 C14 C13 112.4(3)
C15 C14 H14A 109.1
C13 C14 H14A 109.1
C15 C14 H14B 109.1
C13 C14 H14B 109.1
H14A C14 H14B 107.9
O2 C15 N3 122.0(3)
O2 C15 C14 123.5(3)
N3 C15 C14 114.4(3)
N4 C16 N3 116.9(3)
N4 C16 S2 124.2(2)
N3 C16 S2 118.8(2)
C22 C17 C18 121.4(3)
C22 C17 N4 119.2(3)
C18 C17 N4 119.4(3)
C17 C18 C19 118.0(3)
C17 C18 H18 121.0
C19 C18 H18 121.0
C20 C19 C18 122.1(3)
C20 C19 Cl4 119.3(3)
C18 C19 Cl4 118.7(3)
C21 C20 C19 118.7(3)
C21 C20 H20 120.7
C19 C20 H20 120.7
C20 C21 C22 120.6(4)
C20 C21 H21 119.7
C22 C21 H21 119.7
C17 C22 C21 119.3(3)
C17 C22 H22 120.3
C21 C22 H22 120.3

loop_
_geom_bond_atom_site_label_1
_geom_bond_atom_site_label_2
_geom_bond_distance
Cl1 C1 1.784(4)
Cl2 C8 1.728(4)
Cl3 C12 1.782(5)
Cl4 C19 1.736(4)
S1 C5 1.669(3)
S2 C16 1.674(3)
O1 C4 1.215(4)
O2 C15 1.215(4)
N1 C4 1.376(4)
N1 C5 1.388(4)
N1 H1 0.876(10)
N2 C5 1.321(4)
N2 C6 1.441(4)
N2 H2 0.876(10)
N3 C15 1.376(4)
N3 C16 1.381(4)
N3 H3 0.872(10)
N4 C16 1.325(4)
N4 C17 1.429(4)
N4 H4 0.874(10)
C1 C2 1.511(5)
C1 H1A 0.9700
C1 H1B 0.9700
C2 C3 1.506(5)
C2 H2A 0.9700
C2 H2B 0.9700
C3 C4 1.499(4)
C3 H3A 0.9700
C3 H3B 0.9700
C6 C7 1.357(5)
C6 C11 1.369(6)
C7 C8 1.418(5)
C7 H7 0.9300
C8 C9 1.354(6)
C9 C10 1.343(7)
C9 H9 0.9300
C10 C11 1.393(6)
C10 H10 0.9300
C11 H11 0.9300
C12 C13 1.504(5)
C12 H12A 0.9700
C12 H12B 0.9700
C13 C14 1.502(5)
C13 H13A 0.9700
C13 H13B 0.9700
C14 C15 1.497(4)
C14 H14A 0.9700
C14 H14B 0.9700
C17 C22 1.365(5)
C17 C18 1.378(5)
C18 C19 1.381(5)
C18 H18 0.9300
C19 C20 1.373(5)
C20 C21 1.369(6)
C20 H20 0.9300
C21 C22 1.391(5)
C21 H21 0.9300
C22 H22 0.9300

loop_
_geom_hbond_atom_site_label_D
_geom_hbond_atom_site_label_H
_geom_hbond_atom_site_label_A
_geom_hbond_site_symmetry_A
_geom_hbond_distance_DH
_geom_hbond_distance_HA
_geom_hbond_distance_DA
_geom_hbond_angle_DHA
_geom_hbond_publ_flag
N2 H2 O1 1_555 0.89(4) 1.97(4) 2.679(4) 136(3) yes
N2 H2 O2 1_555 0.89(4) 2.37(3) 3.089(4) 139(3) yes
N4 H4 O1 1_555 0.88(3) 2.38(3) 3.106(4) 140(3) yes
N4 H4 O2 1_555 0.88(3) 1.97(3) 2.656(4) 134(3) yes
C3 H3A Cl1 1_555 0.97 2.80 3.184(4) 104 no
N1 H1 S2 4_576 0.88(3) 2.57(2) 3.425(3) 167(3) yes
N3 H3 S1 4_575 0.874(18) 2.535(16) 3.397(3) 169(3) yes
C3 H3B S1 3_776 0.97 2.87 3.792(3) 160 yes

loop_
_geom_torsion_atom_site_label_1
_geom_torsion_atom_site_label_2
_geom_torsion_atom_site_label_3
_geom_torsion_atom_site_label_4
_geom_torsion
Cl1 C1 C2 C3 61.8(4)
C1 C2 C3 C4 173.7(3)
C5 N1 C4 O1 1.6(6)
C5 N1 C4 C3 179.5(3)
C2 C3 C4 O1 -28.8(5)
C2 C3 C4 N1 153.3(3)
C6 N2 C5 N1 177.1(3)
C6 N2 C5 S1 -2.8(5)
C4 N1 C5 N2 -8.1(5)
C4 N1 C5 S1 171.8(3)
C5 N2 C6 C7 95.8(4)
C5 N2 C6 C11 -86.6(5)
C11 C6 C7 C8 0.2(6)
N2 C6 C7 C8 177.8(3)
C6 C7 C8 C9 -0.3(6)
C6 C7 C8 Cl2 -178.0(3)
C7 C8 C9 C10 0.4(7)
Cl2 C8 C9 C10 178.0(4)
C8 C9 C10 C11 -0.4(7)
C7 C6 C11 C10 -0.2(6)
N2 C6 C11 C10 -177.8(4)
C9 C10 C11 C6 0.3(7)
Cl3 C12 C13 C14 -68.4(5)
C12 C13 C14 C15 177.4(4)
C16 N3 C15 O2 8.2(6)
C16 N3 C15 C14 -171.1(3)
C13 C14 C15 O2 6.6(5)
C13 C14 C15 N3 -174.1(3)
C17 N4 C16 N3 177.8(3)
C17 N4 C16 S2 -1.4(5)
C15 N3 C16 N4 -1.2(5)
C15 N3 C16 S2 178.0(3)
C16 N4 C17 C22 113.8(4)
C16 N4 C17 C18 -69.3(5)
C22 C17 C18 C19 0.0(5)
N4 C17 C18 C19 -176.9(3)
C17 C18 C19 C20 -0.8(5)
C17 C18 C19 Cl4 179.3(3)
C18 C19 C20 C21 1.0(6)
Cl4 C19 C20 C21 -179.1(3)
C19 C20 C21 C22 -0.4(6)
C18 C17 C22 C21 0.5(5)
N4 C17 C22 C21 177.4(3)
C20 C21 C22 C17 -0.3(6)
